data_8103440
loop_
_publ_author_name
'Curda, J.'
'Somer, M.'
'von Schnering, H.G.'
'Peters, K.'
'Herterich, U.'

_publ_section_title
;
 Crystal structure of tetrabarium bis(dinitridoborate) monoxide,
 Ba4(BN2)2O
;
_journal_name_full 'Zeitschrift fuer Kristallographie (149,1979-)'
_journal_page_first 181
_journal_page_last 181
_journal_volume 209
_journal_year 1994
_chemical_formula_sum 'B2 Ba4 N4 O'
_chemical_name_systematic 'Ba4 (B N2)2 O'
_space_group_IT_number 64
_symmetry_space_group_name_Hall '-C 2ac 2'
_symmetry_space_group_name_H-M 'C m c a'
_cell_angle_alpha 90
_cell_angle_beta 90
_cell_angle_gamma 90
_cell_formula_units_Z 4
_cell_length_a 15.753
_cell_length_b 7.291
_cell_length_c 7.319
_cell_volume 840.625
_citation_journal_id_ASTM ZEKRDZ
_cod_data_source_file boron_21.cif
_cod_data_source_block B2Ba4N4O1
_cod_original_cell_volume 840.6246
_cod_original_formula_sum 'B2 Ba4 N4 O1'
_cod_database_code 8103440

loop_
_symmetry_equiv_pos_as_xyz
x,y,z
-x+1/2,-y,z+1/2
x,-y,-z
-x+1/2,y,-z+1/2
-x,-y,-z
x-1/2,y,-z-1/2
-x,y,z
x-1/2,-y,z-1/2
x+1/2,y+1/2,z
-x+1,-y+1/2,z+1/2
x+1/2,-y+1/2,-z
-x+1,y+1/2,-z+1/2
-x+1/2,-y+1/2,-z
x,y+1/2,-z-1/2
-x+1/2,y+1/2,z
x,-y+1/2,z-1/2

loop_
_atom_site_label
_atom_site_type_symbol
_atom_site_fract_x
_atom_site_fract_y
_atom_site_fract_z
_atom_site_occupancy
_atom_site_U_iso_or_equiv
O1 O-2 0 0 0 1 0.0
Ba1 Ba+2 0 0.1941 0.3058 1 0.0
B1 B+3 0.636 0 0 1 0.0
N1 N-3 0.129 0.37 0.131 1 0.0
Ba2 Ba+2 0.1748 0 0 1 0.0
